data_4086083
loop_
_publ_author_name
'Abdel-Rahman, Obadah S.'
'Maurer, J\"org'
'Z\'ali\<s, Stanislav'
'Winter, Rainer F.'

_publ_section_title
;
 Ruthenium Styryl Complexes with Ligands Derived from 2-Hydroxy- and
 2-Mercaptopyridine and 2-Hydroxy- and 2-Mercaptoquinoline
;
_journal_issue 14
_journal_name_full Organometallics
_journal_page_first 3611
_journal_paper_doi 10.1021/acs.organomet.5b00401
_journal_volume 34
_journal_year 2015
_chemical_formula_sum 'C40 H61 N O4 P2 Ru'
_chemical_formula_weight 782.91
_chemical_name_systematic
; 
 ? 
;
_space_group_IT_number 2
_symmetry_cell_setting triclinic
_symmetry_space_group_name_Hall '-P 1'
_symmetry_space_group_name_H-M 'P -1'
_atom_sites_solution_hydrogens geom
_atom_sites_solution_primary heavy
_atom_sites_solution_secondary difmap
_audit_creation_method SHELXL-97
_cell_angle_alpha 63.61(3)
_cell_angle_beta 81.98(3)
_cell_angle_gamma 75.88(3)
_cell_formula_units_Z 2
_cell_length_a 10.538(2)
_cell_length_b 14.021(3)
_cell_length_c 15.444(3)
_cell_measurement_reflns_used 18968
_cell_measurement_temperature 100(2)
_cell_measurement_theta_max 27.22
_cell_measurement_theta_min 1.49
_cell_volume 1981.1(9)
_computing_cell_refinement 'STOE X-AREA'
_computing_data_collection 'STOE X-AREA'
_computing_data_reduction 'STOE X-RED'
_computing_structure_refinement 'SHELXL-97 (Sheldrick, 1997)'
_computing_structure_solution 'SHELXS-97 (Sheldrick, 1990)'
_diffrn_ambient_temperature 100(2)
_diffrn_detector_area_resol_mean 6.67
_diffrn_measured_fraction_theta_full 0.977
_diffrn_measured_fraction_theta_max 0.977
_diffrn_measurement_device_type 'STOE IPDS 2T'
_diffrn_measurement_method 'rotation method'
_diffrn_radiation_monochromator graphite
_diffrn_radiation_source 'fine-focus sealed tube'
_diffrn_radiation_type MoK\a
_diffrn_radiation_wavelength 0.71073
_diffrn_reflns_av_R_equivalents 0.1687
_diffrn_reflns_av_sigmaI/netI 0.1662
_diffrn_reflns_limit_h_max 12
_diffrn_reflns_limit_h_min -13
_diffrn_reflns_limit_k_max 17
_diffrn_reflns_limit_k_min -17
_diffrn_reflns_limit_l_max 19
_diffrn_reflns_limit_l_min -19
_diffrn_reflns_number 26621
_diffrn_reflns_theta_full 26.93
_diffrn_reflns_theta_max 26.93
_diffrn_reflns_theta_min 1.66
_exptl_absorpt_coefficient_mu 0.516
_exptl_absorpt_correction_T_max 0.9135
_exptl_absorpt_correction_T_min 0.6620
_exptl_absorpt_correction_type integration
_exptl_absorpt_process_details empirical
_exptl_crystal_colour colourless
_exptl_crystal_density_diffrn 1.312
_exptl_crystal_density_method 'not measured'
_exptl_crystal_description plate
_exptl_crystal_F_000 828
_exptl_crystal_size_max 0.4
_exptl_crystal_size_mid 0.3
_exptl_crystal_size_min 0.05
_refine_diff_density_max 1.455
_refine_diff_density_min -1.657
_refine_diff_density_rms 0.155
_refine_ls_extinction_method none
_refine_ls_goodness_of_fit_ref 1.126
_refine_ls_hydrogen_treatment constr
_refine_ls_matrix_type full
_refine_ls_number_parameters 433
_refine_ls_number_reflns 8396
_refine_ls_number_restraints 0
_refine_ls_restrained_S_all 1.126
_refine_ls_R_factor_all 0.1734
_refine_ls_R_factor_gt 0.1129
_refine_ls_shift/su_max 0.000
_refine_ls_shift/su_mean 0.000
_refine_ls_structure_factor_coef Fsqd
_refine_ls_weighting_details 'calc w=1/[\s^2^(Fo^2^)+(0.0069P)^2^+27.5418P] where P=(Fo^2^+2Fc^2^)/3'
_refine_ls_weighting_scheme calc
_refine_ls_wR_factor_gt 0.2106
_refine_ls_wR_factor_ref 0.2322
_reflns_number_gt 5265
_reflns_number_total 8396
_reflns_threshold_expression >2sigma(I)
_cod_data_source_file om5b00401_si_002.cif
_cod_data_source_block obada3
_cod_depositor_comments 'Adding full bibliography for 4086081--4086085.cif.'
_cod_original_cell_volume 1981.1(7)
_cod_original_sg_symbol_H-M P-1
_cod_database_code 4086083

loop_
_symmetry_equiv_pos_as_xyz
'x, y, z'
'-x, -y, -z'

loop_
_atom_site_label
_atom_site_type_symbol
_atom_site_fract_x
_atom_site_fract_y
_atom_site_fract_z
_atom_site_U_iso_or_equiv
_atom_site_adp_type
_atom_site_occupancy
_atom_site_symmetry_multiplicity
_atom_site_calc_flag
_atom_site_refinement_flags
Ru1 Ru 0.82763(9) 0.69300(7) 0.72022(7) 0.0170(2) Uani 1 1 d .
O1 O 0.7686(7) 0.7953(6) 0.5698(5) 0.0267(16) Uani 1 1 d .
N1 N 0.7231(8) 0.6315(6) 0.6456(6) 0.0213(17) Uani 1 1 d .
C1 C 0.9183(10) 0.7968(8) 0.7345(8) 0.025(2) Uani 1 1 d .
H1A H 0.9198 0.8616 0.6769 0.030 Uiso 1 1 calc R
P1 P 1.0334(3) 0.6150(2) 0.6658(2) 0.0295(7) Uani 1 1 d .
P2 P 0.6240(3) 0.7757(3) 0.7775(2) 0.0334(7) Uani 1 1 d .
C2 C 0.9770(10) 0.7937(8) 0.8080(8) 0.025(2) Uani 1 1 d .
H2A H 0.9788 0.7303 0.8673 0.030 Uiso 1 1 calc R
O2 O 0.8778(8) 0.5252(6) 0.9215(6) 0.0362(18) Uani 1 1 d .
C3 C 1.0389(9) 0.8787(8) 0.8061(8) 0.024(2) Uani 1 1 d .
O3 O 1.2217(9) 1.1177(7) 0.7982(6) 0.043(2) Uani 1 1 d .
O4 O 0.5264(7) 0.6657(5) 0.4162(5) 0.0263(16) Uani 1 1 d .
C4 C 1.0615(10) 0.8836(8) 0.8908(8) 0.026(2) Uani 1 1 d .
H4A H 1.0364 0.8300 0.9508 0.032 Uiso 1 1 calc R
C5 C 1.1182(11) 0.9620(8) 0.8924(7) 0.027(2) Uani 1 1 d .
H5A H 1.1282 0.9644 0.9516 0.032 Uiso 1 1 calc R
C6 C 1.1604(11) 1.0378(9) 0.8039(8) 0.029(2) Uani 1 1 d .
C7 C 1.1412(12) 1.0363(9) 0.7193(9) 0.037(3) Uani 1 1 d .
H7A H 1.1691 1.0892 0.6600 0.044 Uiso 1 1 calc R
C8 C 1.0818(11) 0.9595(8) 0.7179(8) 0.028(2) Uani 1 1 d .
H8A H 1.0693 0.9603 0.6578 0.034 Uiso 1 1 calc R
C9 C 1.2430(14) 1.1217(11) 0.8866(10) 0.049(3) Uani 1 1 d .
H9A H 1.2862 1.1821 0.8714 0.073 Uiso 1 1 calc R
H9B H 1.2986 1.0532 0.9281 0.073 Uiso 1 1 calc R
H9C H 1.1587 1.1327 0.9204 0.073 Uiso 1 1 calc R
C10 C 0.8581(10) 0.5921(9) 0.8435(9) 0.031(2) Uani 1 1 d .
C11 C 0.7132(10) 0.7252(8) 0.5652(8) 0.024(2) Uani 1 1 d .
C12 C 0.6484(9) 0.7424(8) 0.4840(7) 0.024(2) Uani 1 1 d .
H12A H 0.6411 0.8095 0.4277 0.029 Uiso 1 1 calc R
C13 C 0.5960(9) 0.6592(8) 0.4885(7) 0.023(2) Uani 1 1 d .
C14 C 0.6106(10) 0.5579(8) 0.5713(7) 0.024(2) Uani 1 1 d .
H14A H 0.5789 0.4987 0.5741 0.029 Uiso 1 1 calc R
C15 C 0.6732(10) 0.5501(8) 0.6471(7) 0.025(2) Uani 1 1 d .
H15A H 0.6822 0.4837 0.7041 0.030 Uiso 1 1 calc R
C16 C 0.5068(12) 0.7682(9) 0.3315(8) 0.036(3) Uani 1 1 d .
H16A H 0.5921 0.7822 0.2980 0.043 Uiso 1 1 calc R
H16B H 0.4664 0.8279 0.3507 0.043 Uiso 1 1 calc R
C17 C 0.4197(10) 0.7646(8) 0.2654(8) 0.027(2) Uani 1 1 d .
C18 C 0.4628(12) 0.7047(9) 0.2116(8) 0.035(3) Uani 1 1 d .
H18A H 0.5484 0.6605 0.2212 0.042 Uiso 1 1 calc R
C19 C 0.3882(12) 0.7065(10) 0.1462(8) 0.037(3) Uani 1 1 d .
H19A H 0.4221 0.6654 0.1100 0.045 Uiso 1 1 calc R
C20 C 0.2620(12) 0.7686(10) 0.1322(9) 0.042(3) Uani 1 1 d .
H20A H 0.2065 0.7662 0.0901 0.050 Uiso 1 1 calc R
C21 C 0.2186(10) 0.8329(9) 0.1795(9) 0.033(3) Uani 1 1 d .
H21A H 0.1366 0.8824 0.1648 0.040 Uiso 1 1 calc R
C22 C 0.2955(11) 0.8258(9) 0.2500(9) 0.037(3) Uani 1 1 d .
H22A H 0.2604 0.8646 0.2880 0.045 Uiso 1 1 calc R
C23 C 1.1779(12) 0.6040(10) 0.7289(9) 0.040(3) Uani 1 1 d .
H23A H 1.1606 0.6727 0.7375 0.048 Uiso 1 1 calc R
C24 C 1.1911(12) 0.5111(10) 0.8332(9) 0.039(3) Uani 1 1 d .
H24A H 1.2688 0.5103 0.8619 0.059 Uiso 1 1 calc R
H24B H 1.1997 0.4411 0.8308 0.059 Uiso 1 1 calc R
H24C H 1.1130 0.5232 0.8726 0.059 Uiso 1 1 calc R
C25 C 1.3126(11) 0.6004(10) 0.6742(9) 0.041(3) Uani 1 1 d .
H25A H 1.3803 0.5947 0.7147 0.062 Uiso 1 1 calc R
H25B H 1.3095 0.6671 0.6139 0.062 Uiso 1 1 calc R
H25C H 1.3333 0.5372 0.6591 0.062 Uiso 1 1 calc R
C26 C 1.0331(11) 0.4792(9) 0.6724(9) 0.034(3) Uani 1 1 d .
H26A H 0.9710 0.4934 0.6226 0.040 Uiso 1 1 calc R
C27 C 0.9776(12) 0.4029(9) 0.7688(8) 0.036(3) Uani 1 1 d .
H27A H 0.9799 0.3333 0.7674 0.054 Uiso 1 1 calc R
H27B H 0.8869 0.4361 0.7790 0.054 Uiso 1 1 calc R
H27C H 1.0304 0.3906 0.8217 0.054 Uiso 1 1 calc R
C28 C 1.1644(12) 0.4224(11) 0.6442(12) 0.053(4) Uani 1 1 d .
H28A H 1.1562 0.3519 0.6493 0.080 Uiso 1 1 calc R
H28B H 1.2314 0.4110 0.6878 0.080 Uiso 1 1 calc R
H28C H 1.1896 0.4678 0.5775 0.080 Uiso 1 1 calc R
C29 C 1.0836(12) 0.6918(9) 0.5374(8) 0.036(3) Uani 1 1 d .
H29A H 1.1778 0.6587 0.5311 0.043 Uiso 1 1 calc R
C30 C 1.0804(13) 0.8116(9) 0.5152(8) 0.040(3) Uani 1 1 d .
H30A H 1.1079 0.8505 0.4475 0.060 Uiso 1 1 calc R
H30B H 1.1401 0.8134 0.5575 0.060 Uiso 1 1 calc R
H30C H 0.9913 0.8466 0.5266 0.060 Uiso 1 1 calc R
C31 C 1.0159(13) 0.6825(11) 0.4645(9) 0.045(3) Uani 1 1 d .
H31A H 1.0499 0.7250 0.3996 0.068 Uiso 1 1 calc R
H31B H 0.9217 0.7103 0.4694 0.068 Uiso 1 1 calc R
H31C H 1.0314 0.6060 0.4762 0.068 Uiso 1 1 calc R
C32 C 0.6422(13) 0.8235(11) 0.8678(9) 0.045(3) Uani 1 1 d .
H32A H 0.7200 0.8583 0.8420 0.054 Uiso 1 1 calc R
C33 C 0.6881(14) 0.7295(12) 0.9665(9) 0.053(4) Uani 1 1 d .
H33A H 0.6968 0.7598 1.0111 0.080 Uiso 1 1 calc R
H33B H 0.7729 0.6866 0.9572 0.080 Uiso 1 1 calc R
H33C H 0.6236 0.6828 0.9934 0.080 Uiso 1 1 calc R
C34 C 0.5411(15) 0.9101(12) 0.8841(9) 0.055(4) Uani 1 1 d .
H34A H 0.5696 0.9242 0.9343 0.082 Uiso 1 1 calc R
H34B H 0.4578 0.8858 0.9049 0.082 Uiso 1 1 calc R
H34C H 0.5297 0.9769 0.8238 0.082 Uiso 1 1 calc R
C35 C 0.5030(11) 0.6912(10) 0.8170(11) 0.045(3) Uani 1 1 d .
H35A H 0.4726 0.6967 0.7561 0.055 Uiso 1 1 calc R
C36 C 0.5556(11) 0.5706(10) 0.8756(8) 0.039(3) Uani 1 1 d .
H36A H 0.4841 0.5312 0.8930 0.058 Uiso 1 1 calc R
H36B H 0.5937 0.5595 0.9346 0.058 Uiso 1 1 calc R
H36C H 0.6231 0.5432 0.8370 0.058 Uiso 1 1 calc R
C37 C 0.3758(12) 0.7262(13) 0.8699(13) 0.064(5) Uani 1 1 d .
H37A H 0.3180 0.6749 0.8863 0.097 Uiso 1 1 calc R
H37B H 0.3307 0.7994 0.8274 0.097 Uiso 1 1 calc R
H37C H 0.3987 0.7263 0.9292 0.097 Uiso 1 1 calc R
C38 C 0.5332(13) 0.9077(12) 0.6841(11) 0.056(4) Uani 1 1 d .
H38A H 0.4717 0.9434 0.7216 0.068 Uiso 1 1 calc R
C39 C 0.6314(15) 0.9842(10) 0.6291(10) 0.053(4) Uani 1 1 d .
H39A H 0.5851 1.0530 0.5806 0.079 Uiso 1 1 calc R
H39B H 0.7008 0.9491 0.5971 0.079 Uiso 1 1 calc R
H39C H 0.6702 0.9985 0.6752 0.079 Uiso 1 1 calc R
C40 C 0.4478(17) 0.8972(16) 0.6183(13) 0.085(6) Uani 1 1 d .
H40A H 0.4054 0.9698 0.5727 0.128 Uiso 1 1 calc R
H40B H 0.3807 0.8566 0.6574 0.128 Uiso 1 1 calc R
H40C H 0.5023 0.8584 0.5824 0.128 Uiso 1 1 calc R

loop_
_atom_site_aniso_label
_atom_site_aniso_U_11
_atom_site_aniso_U_22
_atom_site_aniso_U_33
_atom_site_aniso_U_23
_atom_site_aniso_U_13
_atom_site_aniso_U_12
Ru1 0.0188(4) 0.0146(4) 0.0189(4) -0.0080(3) -0.0046(3) -0.0018(3)
O1 0.027(4) 0.027(4) 0.031(4) -0.014(3) -0.013(3) -0.003(3)
N1 0.024(4) 0.021(4) 0.023(4) -0.012(4) 0.003(3) -0.007(4)
C1 0.024(5) 0.020(5) 0.027(5) -0.007(4) 0.000(4) -0.004(4)
P1 0.0287(16) 0.0253(15) 0.0344(17) -0.0130(13) -0.0016(13) -0.0048(13)
P2 0.0317(17) 0.0368(17) 0.0380(18) -0.0245(15) -0.0098(14) 0.0035(14)
C2 0.032(6) 0.018(5) 0.030(6) -0.013(4) 0.001(5) -0.010(4)
O2 0.034(4) 0.033(4) 0.036(5) -0.013(4) -0.006(4) 0.001(4)
C3 0.018(5) 0.020(5) 0.033(6) -0.012(4) -0.007(4) 0.001(4)
O3 0.050(5) 0.038(5) 0.051(5) -0.022(4) -0.006(4) -0.019(4)
O4 0.030(4) 0.021(4) 0.026(4) -0.006(3) -0.004(3) -0.009(3)
C4 0.030(6) 0.020(5) 0.030(6) -0.009(4) -0.010(5) -0.005(4)
C5 0.039(6) 0.026(5) 0.020(5) -0.012(4) -0.006(5) -0.010(5)
C6 0.025(6) 0.024(5) 0.042(7) -0.019(5) -0.004(5) -0.004(5)
C7 0.043(7) 0.029(6) 0.039(7) -0.010(5) 0.000(5) -0.018(5)
C8 0.037(6) 0.022(5) 0.030(6) -0.012(4) -0.008(5) -0.007(5)
C9 0.058(9) 0.047(8) 0.062(9) -0.034(7) 0.013(7) -0.035(7)
C10 0.015(5) 0.030(6) 0.046(7) -0.015(5) -0.012(5) 0.001(4)
C11 0.020(5) 0.019(5) 0.033(6) -0.014(4) -0.005(4) 0.004(4)
C12 0.019(5) 0.026(5) 0.026(5) -0.009(4) -0.002(4) -0.003(4)
C13 0.014(5) 0.031(6) 0.025(5) -0.016(4) 0.003(4) -0.003(4)
C14 0.026(5) 0.024(5) 0.020(5) -0.006(4) -0.003(4) -0.005(4)
C15 0.027(6) 0.020(5) 0.025(5) -0.008(4) 0.002(4) -0.008(4)
C16 0.040(7) 0.030(6) 0.037(6) -0.013(5) -0.017(5) -0.002(5)
C17 0.021(5) 0.023(5) 0.031(6) -0.007(4) -0.011(4) 0.001(4)
C18 0.044(7) 0.028(6) 0.036(6) -0.017(5) -0.012(5) -0.003(5)
C19 0.042(7) 0.048(7) 0.029(6) -0.018(5) -0.002(5) -0.017(6)
C20 0.046(7) 0.044(7) 0.038(7) -0.007(6) -0.017(6) -0.023(6)
C21 0.019(5) 0.040(6) 0.048(7) -0.022(6) -0.008(5) -0.008(5)
C22 0.026(6) 0.038(7) 0.053(8) -0.026(6) -0.001(5) -0.003(5)
C23 0.038(7) 0.042(7) 0.040(7) -0.017(6) -0.007(6) -0.007(6)
C24 0.031(6) 0.041(7) 0.040(7) -0.014(6) -0.005(5) 0.000(6)
C25 0.032(6) 0.041(7) 0.048(8) -0.014(6) -0.008(6) -0.008(6)
C26 0.027(6) 0.025(6) 0.046(7) -0.016(5) 0.002(5) -0.002(5)
C27 0.037(6) 0.028(6) 0.041(7) -0.017(5) -0.004(5) 0.002(5)
C28 0.035(7) 0.055(9) 0.086(11) -0.048(8) 0.005(7) -0.006(6)
C29 0.044(7) 0.039(6) 0.023(6) -0.014(5) 0.010(5) -0.012(6)
C30 0.047(7) 0.031(6) 0.032(6) -0.001(5) 0.005(6) -0.017(6)
C31 0.052(8) 0.048(8) 0.036(7) -0.018(6) 0.006(6) -0.015(7)
C32 0.041(7) 0.051(8) 0.045(7) -0.028(6) -0.009(6) 0.005(6)
C33 0.055(9) 0.062(9) 0.039(8) -0.026(7) -0.012(7) 0.012(7)
C34 0.087(11) 0.068(9) 0.031(7) -0.037(7) -0.014(7) -0.014(8)
C35 0.027(6) 0.045(7) 0.073(9) -0.034(7) 0.003(6) -0.005(6)
C36 0.026(6) 0.048(7) 0.025(6) -0.003(5) 0.001(5) -0.003(5)
C37 0.025(7) 0.074(10) 0.114(14) -0.065(10) 0.013(8) -0.005(7)
C38 0.041(8) 0.073(10) 0.066(10) -0.048(8) -0.027(7) 0.019(7)
C39 0.076(10) 0.034(7) 0.045(8) -0.016(6) -0.014(7) 0.001(7)
C40 0.070(11) 0.120(16) 0.073(12) -0.065(12) -0.035(10) 0.034(11)

loop_
_atom_type_symbol
_atom_type_description
_atom_type_scat_dispersion_real
_atom_type_scat_dispersion_imag
_atom_type_scat_source
C C 0.0033 0.0016 'International Tables Vol C Tables 4.2.6.8 and 6.1.1.4'
H H 0.0000 0.0000 'International Tables Vol C Tables 4.2.6.8 and 6.1.1.4'
N N 0.0061 0.0033 'International Tables Vol C Tables 4.2.6.8 and 6.1.1.4'
O O 0.0106 0.0060 'International Tables Vol C Tables 4.2.6.8 and 6.1.1.4'
P P 0.1023 0.0942 'International Tables Vol C Tables 4.2.6.8 and 6.1.1.4'
Ru Ru -1.2594 0.8363 'International Tables Vol C Tables 4.2.6.8 and 6.1.1.4'

loop_
_geom_angle_atom_site_label_1
_geom_angle_atom_site_label_2
_geom_angle_atom_site_label_3
_geom_angle
C10 Ru1 C1 93.0(4)
C10 Ru1 O1 169.2(4)
C1 Ru1 O1 97.7(3)
C10 Ru1 N1 109.7(4)
C1 Ru1 N1 157.3(4)
O1 Ru1 N1 59.7(3)
C10 Ru1 P1 90.7(4)
C1 Ru1 P1 88.6(3)
O1 Ru1 P1 90.8(2)
N1 Ru1 P1 89.8(2)
C10 Ru1 P2 88.9(4)
C1 Ru1 P2 89.1(3)
O1 Ru1 P2 90.0(2)
N1 Ru1 P2 92.5(2)
P1 Ru1 P2 177.67(12)
C11 O1 Ru1 94.6(6)
C11 N1 C15 118.8(8)
C11 N1 Ru1 91.8(6)
C15 N1 Ru1 149.4(7)
C2 C1 Ru1 133.8(8)
C2 C1 H1A 113.1
Ru1 C1 H1A 113.1
C23 P1 C29 101.0(6)
C23 P1 C26 109.1(6)
C29 P1 C26 102.8(5)
C23 P1 Ru1 114.7(4)
C29 P1 Ru1 116.1(4)
C26 P1 Ru1 112.0(4)
C35 P2 C32 111.7(6)
C35 P2 C38 102.0(6)
C32 P2 C38 98.8(6)
C35 P2 Ru1 112.3(4)
C32 P2 Ru1 115.0(4)
C38 P2 Ru1 115.6(5)
C1 C2 C3 126.8(9)
C1 C2 H2A 116.6
C3 C2 H2A 116.6
C4 C3 C8 115.8(9)
C4 C3 C2 121.8(9)
C8 C3 C2 122.4(9)
C6 O3 C9 118.6(9)
C13 O4 C16 116.3(7)
C5 C4 C3 123.8(10)
C5 C4 H4A 118.1
C3 C4 H4A 118.1
C4 C5 C6 117.8(9)
C4 C5 H5A 121.1
C6 C5 H5A 121.1
C7 C6 O3 117.2(10)
C7 C6 C5 120.6(9)
O3 C6 C5 122.1(10)
C6 C7 C8 121.3(10)
C6 C7 H7A 119.3
C8 C7 H7A 119.3
C7 C8 C3 120.6(10)
C7 C8 H8A 119.7
C3 C8 H8A 119.7
O3 C9 H9A 109.5
O3 C9 H9B 109.5
H9A C9 H9B 109.5
O3 C9 H9C 109.5
H9A C9 H9C 109.5
H9B C9 H9C 109.5
O2 C10 Ru1 178.0(10)
O1 C11 N1 113.9(9)
O1 C11 C12 124.4(9)
N1 C11 C12 121.6(9)
C13 C12 C11 118.2(9)
C13 C12 H12A 120.9
C11 C12 H12A 120.9
O4 C13 C12 124.6(9)
O4 C13 C14 114.5(8)
C12 C13 C14 120.9(9)
C15 C14 C13 116.4(9)
C15 C14 H14A 121.8
C13 C14 H14A 121.8
N1 C15 C14 124.0(9)
N1 C15 H15A 118.0
C14 C15 H15A 118.0
O4 C16 C17 109.2(8)
O4 C16 H16A 109.8
C17 C16 H16A 109.8
O4 C16 H16B 109.8
C17 C16 H16B 109.8
H16A C16 H16B 108.3
C22 C17 C18 116.5(10)
C22 C17 C16 121.3(10)
C18 C17 C16 122.1(10)
C19 C18 C17 122.9(11)
C19 C18 H18A 118.5
C17 C18 H18A 118.5
C18 C19 C20 119.6(11)
C18 C19 H19A 120.2
C20 C19 H19A 120.2
C21 C20 C19 119.3(10)
C21 C20 H20A 120.3
C19 C20 H20A 120.3
C20 C21 C22 119.6(11)
C20 C21 H21A 120.2
C22 C21 H21A 120.2
C17 C22 C21 121.6(11)
C17 C22 H22A 119.2
C21 C22 H22A 119.2
C25 C23 C24 109.3(10)
C25 C23 P1 117.3(9)
C24 C23 P1 114.1(8)
C25 C23 H23A 105.0
C24 C23 H23A 105.0
P1 C23 H23A 105.0
C23 C24 H24A 109.5
C23 C24 H24B 109.5
H24A C24 H24B 109.5
C23 C24 H24C 109.5
H24A C24 H24C 109.5
H24B C24 H24C 109.5
C23 C25 H25A 109.5
C23 C25 H25B 109.5
H25A C25 H25B 109.5
C23 C25 H25C 109.5
H25A C25 H25C 109.5
H25B C25 H25C 109.5
C28 C26 C27 111.3(10)
C28 C26 P1 114.4(8)
C27 C26 P1 113.7(8)
C28 C26 H26A 105.5
C27 C26 H26A 105.5
P1 C26 H26A 105.5
C26 C27 H27A 109.5
C26 C27 H27B 109.5
H27A C27 H27B 109.5
C26 C27 H27C 109.5
H27A C27 H27C 109.5
H27B C27 H27C 109.5
C26 C28 H28A 109.5
C26 C28 H28B 109.5
H28A C28 H28B 109.5
C26 C28 H28C 109.5
H28A C28 H28C 109.5
H28B C28 H28C 109.5
C31 C29 C30 112.6(10)
C31 C29 P1 115.9(8)
C30 C29 P1 110.7(7)
C31 C29 H29A 105.6
C30 C29 H29A 105.6
P1 C29 H29A 105.6
C29 C30 H30A 109.5
C29 C30 H30B 109.5
H30A C30 H30B 109.5
C29 C30 H30C 109.5
H30A C30 H30C 109.5
H30B C30 H30C 109.5
C29 C31 H31A 109.5
C29 C31 H31B 109.5
H31A C31 H31B 109.5
C29 C31 H31C 109.5
H31A C31 H31C 109.5
H31B C31 H31C 109.5
C34 C32 C33 109.7(11)
C34 C32 P2 122.2(9)
C33 C32 P2 113.2(9)
C34 C32 H32A 103.1
C33 C32 H32A 103.1
P2 C32 H32A 103.1
C32 C33 H33A 109.5
C32 C33 H33B 109.5
H33A C33 H33B 109.5
C32 C33 H33C 109.5
H33A C33 H33C 109.5
H33B C33 H33C 109.5
C32 C34 H34A 109.5
C32 C34 H34B 109.5
H34A C34 H34B 109.5
C32 C34 H34C 109.5
H34A C34 H34C 109.5
H34B C34 H34C 109.5
C36 C35 C37 108.1(11)
C36 C35 P2 115.0(8)
C37 C35 P2 117.5(9)
C36 C35 H35A 104.9
C37 C35 H35A 104.9
P2 C35 H35A 104.9
C35 C36 H36A 109.5
C35 C36 H36B 109.5
H36A C36 H36B 109.5
C35 C36 H36C 109.5
H36A C36 H36C 109.5
H36B C36 H36C 109.5
C35 C37 H37A 109.5
C35 C37 H37B 109.5
H37A C37 H37B 109.5
C35 C37 H37C 109.5
H37A C37 H37C 109.5
H37B C37 H37C 109.5
C40 C38 C39 114.1(14)
C40 C38 P2 115.9(11)
C39 C38 P2 108.9(9)
C40 C38 H38A 105.7
C39 C38 H38A 105.7
P2 C38 H38A 105.7
C38 C39 H39A 109.5
C38 C39 H39B 109.5
H39A C39 H39B 109.5
C38 C39 H39C 109.5
H39A C39 H39C 109.5
H39B C39 H39C 109.5
C38 C40 H40A 109.5
C38 C40 H40B 109.5
H40A C40 H40B 109.5
C38 C40 H40C 109.5
H40A C40 H40C 109.5
H40B C40 H40C 109.5

loop_
_geom_bond_atom_site_label_1
_geom_bond_atom_site_label_2
_geom_bond_distance
Ru1 C10 1.812(12)
Ru1 C1 2.025(10)
Ru1 O1 2.202(7)
Ru1 N1 2.233(8)
Ru1 P1 2.399(3)
Ru1 P2 2.429(4)
O1 C11 1.290(11)
N1 C11 1.341(12)
N1 C15 1.359(12)
C1 C2 1.346(14)
C1 H1A 0.9500
P1 C23 1.859(12)
P1 C29 1.860(11)
P1 C26 1.863(11)
P2 C35 1.811(12)
P2 C32 1.844(12)
P2 C38 1.890(15)
C2 C3 1.480(12)
C2 H2A 0.9500
O2 C10 1.160(13)
C3 C4 1.396(14)
C3 C8 1.432(14)
O3 C6 1.388(12)
O3 C9 1.442(14)
O4 C13 1.377(12)
O4 C16 1.442(12)
C4 C5 1.384(13)
C4 H4A 0.9500
C5 C6 1.403(14)
C5 H5A 0.9500
C6 C7 1.359(15)
C7 C8 1.380(14)
C7 H7A 0.9500
C8 H8A 0.9500
C9 H9A 0.9800
C9 H9B 0.9800
C9 H9C 0.9800
C11 C12 1.410(14)
C12 C13 1.381(13)
C12 H12A 0.9500
C13 C14 1.418(14)
C14 C15 1.372(14)
C14 H14A 0.9500
C15 H15A 0.9500
C16 C17 1.489(14)
C16 H16A 0.9900
C16 H16B 0.9900
C17 C22 1.365(15)
C17 C18 1.389(14)
C18 C19 1.352(15)
C18 H18A 0.9500
C19 C20 1.386(17)
C19 H19A 0.9500
C20 C21 1.358(17)
C20 H20A 0.9500
C21 C22 1.402(15)
C21 H21A 0.9500
C22 H22A 0.9500
C23 C25 1.550(17)
C23 C24 1.555(16)
C23 H23A 1.0000
C24 H24A 0.9800
C24 H24B 0.9800
C24 H24C 0.9800
C25 H25A 0.9800
C25 H25B 0.9800
C25 H25C 0.9800
C26 C28 1.530(15)
C26 C27 1.532(15)
C26 H26A 1.0000
C27 H27A 0.9800
C27 H27B 0.9800
C27 H27C 0.9800
C28 H28A 0.9800
C28 H28B 0.9800
C28 H28C 0.9800
C29 C31 1.481(16)
C29 C30 1.550(15)
C29 H29A 1.0000
C30 H30A 0.9800
C30 H30B 0.9800
C30 H30C 0.9800
C31 H31A 0.9800
C31 H31B 0.9800
C31 H31C 0.9800
C32 C34 1.496(18)
C32 C33 1.549(18)
C32 H32A 1.0000
C33 H33A 0.9800
C33 H33B 0.9800
C33 H33C 0.9800
C34 H34A 0.9800
C34 H34B 0.9800
C34 H34C 0.9800
C35 C36 1.520(17)
C35 C37 1.560(17)
C35 H35A 1.0000
C36 H36A 0.9800
C36 H36B 0.9800
C36 H36C 0.9800
C37 H37A 0.9800
C37 H37B 0.9800
C37 H37C 0.9800
C38 C40 1.523(19)
C38 C39 1.56(2)
C38 H38A 1.0000
C39 H39A 0.9800
C39 H39B 0.9800
C39 H39C 0.9800
C40 H40A 0.9800
C40 H40B 0.9800
C40 H40C 0.9800
